data_4108673
loop_
_publ_author_name
'Tamotsu Takahashi'
'Zhiyi Song'
'Yi-Fang Hsieh'
'Kiyohiko Nakajima'
'Ken-ichiro Kanno'

_publ_section_title
;
 Once Cleaved C-C Bond Was Reformed: Reversible C-C Bond Cleavage of
 Dihydroindenyltitanium Complexes
;
_journal_name_full 'Journal of the American Chemical Society'
_journal_page_first 15236
_journal_page_last 15237
_journal_paper_doi 10.1021/ja805352z
_journal_volume 130
_journal_year 2008
_chemical_formula_moiety 'C24 H28 N4'
_chemical_formula_sum 'C24 H28 N4'
_chemical_formula_weight 372.50
_chemical_name_systematic
; 
 ? 
;
_space_group_IT_number 2
_symmetry_cell_setting triclinic
_symmetry_space_group_name_Hall '-P 1'
_symmetry_space_group_name_H-M 'P -1'
_atom_sites_solution_hydrogens geom
_atom_sites_solution_primary direct
_atom_sites_solution_secondary difmap
_audit_creation_method SHELXL-97
_cell_angle_alpha 78.1380(10)
_cell_angle_beta 85.1170(10)
_cell_angle_gamma 72.3060(10)
_cell_formula_units_Z 4
_cell_length_a 9.0325(3)
_cell_length_b 13.7934(4)
_cell_length_c 18.6445(6)
_cell_measurement_reflns_used 19111
_cell_measurement_temperature 298
_cell_measurement_theta_max 27.6
_cell_measurement_theta_min 3.0
_cell_volume 2165.11(12)
_computing_cell_refinement PROCESS-AUTO
_computing_data_collection PROCESS-AUTO
_computing_data_reduction CrystalStructure
_computing_structure_refinement 'SHELXL-97 (Sheldrick, 1997)'
_computing_structure_solution 'SHELXS-97 (Sheldrick, 1990)'
_diffrn_ambient_temperature 298
_diffrn_detector_area_resol_mean 6.85
_diffrn_measured_fraction_theta_full 0.994
_diffrn_measured_fraction_theta_max 0.994
_diffrn_measurement_device_type 'Rigaku SCXmini'
_diffrn_measurement_method \w
_diffrn_radiation_monochromator graphite
_diffrn_radiation_source 'fine-focus sealed tube'
_diffrn_radiation_type MoK\a
_diffrn_radiation_wavelength 0.71075
_diffrn_reflns_av_R_equivalents 0.0406
_diffrn_reflns_av_sigmaI/netI 0.0555
_diffrn_reflns_limit_h_max 11
_diffrn_reflns_limit_h_min -11
_diffrn_reflns_limit_k_max 17
_diffrn_reflns_limit_k_min -17
_diffrn_reflns_limit_l_max 24
_diffrn_reflns_limit_l_min -24
_diffrn_reflns_number 22837
_diffrn_reflns_theta_full 27.48
_diffrn_reflns_theta_max 27.48
_diffrn_reflns_theta_min 3.05
_exptl_absorpt_coefficient_mu 0.069
_exptl_absorpt_correction_T_max 0.9932
_exptl_absorpt_correction_T_min 0.9730
_exptl_absorpt_correction_type numerical
_exptl_absorpt_process_details
;
    Higashi, T. (1999). Program for Absorption Correction.
    Rigaku Corporation, Tokyo, Japan.
;
_exptl_crystal_colour Colorless
_exptl_crystal_density_diffrn 1.143
_exptl_crystal_description Prism
_exptl_crystal_F_000 800
_exptl_crystal_size_max 0.40
_exptl_crystal_size_mid 0.30
_exptl_crystal_size_min 0.10
_refine_diff_density_max 0.315
_refine_diff_density_min -0.353
_refine_diff_density_rms 0.041
_refine_ls_extinction_method none
_refine_ls_goodness_of_fit_ref 1.053
_refine_ls_hydrogen_treatment noref
_refine_ls_matrix_type full
_refine_ls_number_parameters 506
_refine_ls_number_reflns 9863
_refine_ls_number_restraints 0
_refine_ls_restrained_S_all 1.053
_refine_ls_R_factor_all 0.1101
_refine_ls_R_factor_gt 0.0710
_refine_ls_shift/su_max 0.001
_refine_ls_shift/su_mean 0.000
_refine_ls_structure_factor_coef Fsqd
_refine_ls_weighting_details 'calc w=1/[\s^2^(Fo^2^)+(0.0738P)^2^+0.7680P] where P=(Fo^2^+2Fc^2^)/3'
_refine_ls_weighting_scheme calc
_refine_ls_wR_factor_gt 0.1630
_refine_ls_wR_factor_ref 0.1823
_reflns_number_gt 6542
_reflns_number_total 9863
_reflns_threshold_expression >2sigma(I)
_cod_data_source_file ja805352z_si_002.cif
_cod_data_source_block shelxl
_cod_database_code 4108673

loop_
_symmetry_equiv_pos_as_xyz
'x, y, z'
'-x, -y, -z'

loop_
_atom_site_label
_atom_site_type_symbol
_atom_site_fract_x
_atom_site_fract_y
_atom_site_fract_z
_atom_site_U_iso_or_equiv
_atom_site_adp_type
_atom_site_occupancy
_atom_site_symmetry_multiplicity
_atom_site_calc_flag
_atom_site_refinement_flags
N1 N 0.9512(2) 0.67174(17) 0.23365(12) 0.0549(5) Uani 1 1 d .
N2 N 1.3744(3) 0.62571(17) 0.32215(12) 0.0617(6) Uani 1 1 d .
N3 N 0.8884(2) 0.95168(18) 0.16176(12) 0.0598(6) Uani 1 1 d .
N4 N 1.2033(3) 0.89987(17) 0.32240(11) 0.0565(6) Uani 1 1 d .
N5 N 0.5805(3) 0.34038(19) 0.24944(14) 0.0690(7) Uani 1 1 d .
N6 N 0.9961(4) 0.3909(2) 0.16877(14) 0.0857(9) Uani 1 1 d .
N7 N 0.7619(3) 0.0653(2) 0.31099(14) 0.0710(7) Uani 1 1 d .
N8 N 1.1491(3) 0.11945(18) 0.18901(12) 0.0645(6) Uani 1 1 d .
C1 C 1.3967(3) 0.81546(19) -0.03769(12) 0.0495(6) Uani 1 1 d .
C2 C 1.3490(3) 0.73685(18) -0.00309(12) 0.0467(6) Uani 1 1 d .
H2 H 1.3800 0.6727 -0.0174 0.056 Uiso 1 1 calc R
C3 C 1.2395(2) 0.75842(16) 0.06186(11) 0.0352(5) Uani 1 1 d .
C4 C 1.3120(2) 0.68638(15) 0.13601(11) 0.0328(4) Uani 1 1 d .
C5 C 1.4656(2) 0.70807(16) 0.14638(11) 0.0358(5) Uani 1 1 d .
C6 C 1.4508(2) 0.80657(16) 0.15016(11) 0.0354(5) Uani 1 1 d .
C7 C 1.2887(2) 0.88002(15) 0.13692(11) 0.0333(4) Uani 1 1 d .
H7 H 1.2883 0.9512 0.1367 0.040 Uiso 1 1 calc R
C8 C 1.2336(2) 0.87260(15) 0.06333(11) 0.0352(5) Uani 1 1 d .
H8 H 1.1263 0.9171 0.0562 0.042 Uiso 1 1 calc R
C9 C 1.3364(3) 0.90684(18) -0.00123(12) 0.0463(6) Uani 1 1 d .
H9A H 1.2759 0.9664 -0.0348 0.056 Uiso 1 1 calc R
H9B H 1.4211 0.9245 0.0163 0.056 Uiso 1 1 calc R
C10 C 1.2086(2) 0.72479(15) 0.20589(11) 0.0324(4) Uani 1 1 d .
C11 C 1.1751(2) 0.84642(15) 0.19827(10) 0.0322(4) Uani 1 1 d .
C12 C 1.4990(4) 0.8206(2) -0.10531(16) 0.0800(10) Uani 1 1 d .
H12A H 1.5142 0.8881 -0.1181 0.096 Uiso 1 1 calc R
H12B H 1.4505 0.8082 -0.1450 0.096 Uiso 1 1 calc R
H12C H 1.5977 0.7690 -0.0961 0.096 Uiso 1 1 calc R
C13 C 1.0787(3) 0.74781(19) 0.04779(12) 0.0471(6) Uani 1 1 d .
H13A H 1.0899 0.6753 0.0488 0.056 Uiso 1 1 calc R
H13B H 1.0076 0.7689 0.0876 0.056 Uiso 1 1 calc R
C14 C 1.0066(4) 0.8110(3) -0.02452(16) 0.0790(10) Uani 1 1 d .
H14A H 0.9080 0.8001 -0.0289 0.095 Uiso 1 1 calc R
H14B H 1.0744 0.7895 -0.0645 0.095 Uiso 1 1 calc R
H14C H 0.9919 0.8832 -0.0257 0.095 Uiso 1 1 calc R
C15 C 1.3182(3) 0.57092(17) 0.14600(13) 0.0455(6) Uani 1 1 d .
H15A H 1.3702 0.5353 0.1916 0.055 Uiso 1 1 calc R
H15B H 1.2120 0.5678 0.1526 0.055 Uiso 1 1 calc R
C16 C 1.3952(4) 0.5084(2) 0.08757(16) 0.0687(8) Uani 1 1 d .
H16A H 1.3893 0.4388 0.1025 0.082 Uiso 1 1 calc R
H16B H 1.5022 0.5075 0.0812 0.082 Uiso 1 1 calc R
H16C H 1.3428 0.5396 0.0421 0.082 Uiso 1 1 calc R
C17 C 1.6210(3) 0.62460(19) 0.15377(14) 0.0525(6) Uani 1 1 d .
H17A H 1.6028 0.5574 0.1677 0.063 Uiso 1 1 calc R
H17B H 1.6775 0.6332 0.1929 0.063 Uiso 1 1 calc R
C18 C 1.7218(3) 0.6263(2) 0.08355(17) 0.0732(9) Uani 1 1 d .
H18A H 1.8178 0.5715 0.0917 0.088 Uiso 1 1 calc R
H18B H 1.7433 0.6917 0.0702 0.088 Uiso 1 1 calc R
H18C H 1.6676 0.6165 0.0447 0.088 Uiso 1 1 calc R
C19 C 1.5786(3) 0.8496(2) 0.16409(13) 0.0486(6) Uani 1 1 d .
H19A H 1.6782 0.7986 0.1590 0.058 Uiso 1 1 calc R
H19B H 1.5756 0.9108 0.1270 0.058 Uiso 1 1 calc R
C20 C 1.5674(4) 0.8779(3) 0.23879(18) 0.0886(11) Uani 1 1 d .
H20A H 1.6517 0.9045 0.2440 0.106 Uiso 1 1 calc R
H20B H 1.5729 0.8174 0.2760 0.106 Uiso 1 1 calc R
H20C H 1.4703 0.9298 0.2439 0.106 Uiso 1 1 calc R
C21 C 1.0619(3) 0.69576(16) 0.21967(11) 0.0388(5) Uani 1 1 d .
C22 C 1.3031(3) 0.67015(17) 0.27165(12) 0.0395(5) Uani 1 1 d .
C23 C 1.0117(3) 0.90410(17) 0.17829(12) 0.0400(5) Uani 1 1 d .
C24 C 1.1942(3) 0.87453(16) 0.26881(12) 0.0383(5) Uani 1 1 d .
C25 C 1.0128(3) 0.22250(18) 0.53364(12) 0.0423(5) Uani 1 1 d .
C26 C 0.9197(3) 0.30415(18) 0.49225(12) 0.0437(5) Uani 1 1 d .
H26 H 0.8971 0.3709 0.5016 0.052 Uiso 1 1 calc R
C27 C 0.8526(2) 0.28032(16) 0.42833(11) 0.0355(5) Uani 1 1 d .
C28 C 0.9002(2) 0.34337(15) 0.35339(11) 0.0370(5) Uani 1 1 d .
C29 C 1.0785(3) 0.31883(17) 0.35085(12) 0.0406(5) Uani 1 1 d .
C30 C 1.1553(3) 0.21822(17) 0.35704(11) 0.0393(5) Uani 1 1 d .
C31 C 1.0536(3) 0.14684(16) 0.36770(11) 0.0365(5) Uani 1 1 d .
H31 H 1.1184 0.0745 0.3742 0.044 Uiso 1 1 calc R
C32 C 0.9410(3) 0.16265(15) 0.43328(11) 0.0358(5) Uani 1 1 d .
H32 H 0.8656 0.1243 0.4335 0.043 Uiso 1 1 calc R
C33 C 1.0269(3) 0.12560(17) 0.50629(11) 0.0445(5) Uani 1 1 d .
H33A H 0.9790 0.0805 0.5408 0.053 Uiso 1 1 calc R
H33B H 1.1352 0.0884 0.4987 0.053 Uiso 1 1 calc R
C34 C 0.8720(3) 0.29761(16) 0.28405(11) 0.0383(5) Uani 1 1 d .
C35 C 0.9565(3) 0.17534(16) 0.29660(11) 0.0386(5) Uani 1 1 d .
C36 C 1.0976(4) 0.2206(2) 0.59928(14) 0.0648(8) Uani 1 1 d .
H36A H 1.1582 0.1509 0.6179 0.078 Uiso 1 1 calc R
H36B H 1.0241 0.2461 0.6364 0.078 Uiso 1 1 calc R
H36C H 1.1650 0.2638 0.5859 0.078 Uiso 1 1 calc R
C37 C 0.6741(3) 0.2995(2) 0.43851(13) 0.0489(6) Uani 1 1 d .
H37A H 0.6239 0.3735 0.4327 0.059 Uiso 1 1 calc R
H37B H 0.6377 0.2750 0.4001 0.059 Uiso 1 1 calc R
C38 C 0.6245(3) 0.2465(3) 0.51247(15) 0.0700(8) Uani 1 1 d .
H38A H 0.5134 0.2616 0.5149 0.084 Uiso 1 1 calc R
H38B H 0.6576 0.2715 0.5509 0.084 Uiso 1 1 calc R
H38C H 0.6713 0.1730 0.5183 0.084 Uiso 1 1 calc R
C39 C 0.8052(3) 0.45991(17) 0.33606(13) 0.0478(6) Uani 1 1 d .
H39A H 0.8492 0.4913 0.2913 0.057 Uiso 1 1 calc R
H39B H 0.7003 0.4634 0.3254 0.057 Uiso 1 1 calc R
C40 C 0.7929(4) 0.52783(19) 0.39266(16) 0.0662(8) Uani 1 1 d .
H40A H 0.7311 0.5972 0.3738 0.079 Uiso 1 1 calc R
H40B H 0.8950 0.5284 0.4029 0.079 Uiso 1 1 calc R
H40C H 0.7449 0.5006 0.4370 0.079 Uiso 1 1 calc R
C41 C 1.1589(3) 0.4029(2) 0.33943(15) 0.0580(7) Uani 1 1 d .
H41A H 1.0847 0.4689 0.3205 0.070 Uiso 1 1 calc R
H41B H 1.2417 0.3889 0.3029 0.070 Uiso 1 1 calc R
C42 C 1.2271(4) 0.4112(3) 0.4091(2) 0.0855(11) Uani 1 1 d .
H42A H 1.2750 0.4660 0.3985 0.103 Uiso 1 1 calc R
H42B H 1.3034 0.3469 0.4273 0.103 Uiso 1 1 calc R
H42C H 1.1457 0.4259 0.4455 0.103 Uiso 1 1 calc R
C43 C 1.3297(3) 0.1710(2) 0.34971(15) 0.0585(7) Uani 1 1 d .
H43A H 1.3512 0.1383 0.3071 0.070 Uiso 1 1 calc R
H43B H 1.3778 0.2266 0.3406 0.070 Uiso 1 1 calc R
C44 C 1.4055(4) 0.0926(3) 0.4144(2) 0.0961(12) Uani 1 1 d .
H44A H 1.5152 0.0676 0.4046 0.115 Uiso 1 1 calc R
H44B H 1.3619 0.0358 0.4232 0.115 Uiso 1 1 calc R
H44C H 1.3880 0.1243 0.4569 0.115 Uiso 1 1 calc R
C45 C 0.7064(3) 0.32061(18) 0.26622(13) 0.0477(6) Uani 1 1 d .
C46 C 0.9428(3) 0.35019(19) 0.21888(13) 0.0534(6) Uani 1 1 d .
C47 C 0.8443(3) 0.11494(18) 0.30374(13) 0.0464(6) Uani 1 1 d .
C48 C 1.0630(3) 0.14588(18) 0.23461(12) 0.0459(6) Uani 1 1 d .

loop_
_atom_site_aniso_label
_atom_site_aniso_U_11
_atom_site_aniso_U_22
_atom_site_aniso_U_33
_atom_site_aniso_U_23
_atom_site_aniso_U_13
_atom_site_aniso_U_12
N1 0.0509(12) 0.0588(13) 0.0585(13) -0.0034(10) 0.0018(10) -0.0273(11)
N2 0.0734(15) 0.0587(14) 0.0471(12) 0.0047(10) -0.0201(11) -0.0155(12)
N3 0.0422(12) 0.0623(14) 0.0634(14) -0.0047(11) -0.0017(10) -0.0033(11)
N4 0.0760(15) 0.0553(13) 0.0409(12) -0.0138(10) -0.0007(10) -0.0205(12)
N5 0.0628(15) 0.0690(16) 0.0711(16) -0.0060(12) -0.0281(13) -0.0111(13)
N6 0.109(2) 0.0675(16) 0.0585(16) 0.0124(13) 0.0176(15) -0.0146(16)
N7 0.0780(17) 0.0694(16) 0.0805(17) -0.0247(13) -0.0006(14) -0.0369(14)
N8 0.0800(16) 0.0604(14) 0.0429(12) -0.0117(10) 0.0086(12) -0.0070(12)
C1 0.0590(15) 0.0494(14) 0.0348(12) -0.0036(10) 0.0098(11) -0.0138(12)
C2 0.0618(15) 0.0392(12) 0.0353(12) -0.0095(10) 0.0061(11) -0.0094(11)
C3 0.0411(12) 0.0342(11) 0.0294(10) -0.0034(8) -0.0026(9) -0.0109(9)
C4 0.0356(11) 0.0277(10) 0.0333(11) -0.0044(8) -0.0015(9) -0.0074(9)
C5 0.0325(11) 0.0356(11) 0.0340(11) 0.0001(8) -0.0026(9) -0.0059(9)
C6 0.0328(11) 0.0390(12) 0.0340(11) -0.0035(9) 0.0002(9) -0.0123(9)
C7 0.0370(11) 0.0294(10) 0.0335(11) -0.0025(8) -0.0013(9) -0.0120(9)
C8 0.0367(11) 0.0315(11) 0.0335(11) -0.0011(8) -0.0030(9) -0.0068(9)
C9 0.0592(15) 0.0426(13) 0.0347(12) 0.0026(9) 0.0026(10) -0.0190(11)
C10 0.0348(11) 0.0300(10) 0.0318(10) -0.0016(8) -0.0024(8) -0.0109(9)
C11 0.0322(10) 0.0314(10) 0.0319(10) -0.0053(8) -0.0012(8) -0.0082(9)
C12 0.104(3) 0.069(2) 0.0586(18) -0.0076(14) 0.0347(17) -0.0250(18)
C13 0.0527(14) 0.0512(14) 0.0405(13) -0.0025(10) -0.0119(11) -0.0210(12)
C14 0.079(2) 0.106(3) 0.0550(18) 0.0094(16) -0.0322(15) -0.0396(19)
C15 0.0574(14) 0.0325(11) 0.0453(13) -0.0062(10) -0.0008(11) -0.0120(11)
C16 0.099(2) 0.0398(14) 0.0648(18) -0.0188(13) 0.0101(16) -0.0137(15)
C17 0.0383(12) 0.0430(13) 0.0647(16) -0.0003(11) -0.0046(11) -0.0006(11)
C18 0.0432(15) 0.0673(19) 0.092(2) -0.0103(16) 0.0137(15) 0.0022(14)
C19 0.0401(13) 0.0552(15) 0.0551(15) -0.0063(11) -0.0024(11) -0.0230(11)
C20 0.075(2) 0.143(3) 0.081(2) -0.045(2) 0.0066(17) -0.069(2)
C21 0.0444(13) 0.0355(11) 0.0355(11) -0.0028(9) 0.0007(9) -0.0133(10)
C22 0.0471(13) 0.0363(11) 0.0347(12) -0.0024(9) -0.0027(10) -0.0139(10)
C23 0.0409(13) 0.0380(12) 0.0385(12) -0.0043(9) 0.0015(10) -0.0106(10)
C24 0.0436(12) 0.0338(11) 0.0363(12) -0.0042(9) 0.0011(10) -0.0117(10)
C25 0.0512(13) 0.0466(13) 0.0347(11) -0.0052(10) -0.0017(10) -0.0240(11)
C26 0.0581(14) 0.0378(12) 0.0405(12) -0.0114(10) -0.0030(11) -0.0188(11)
C27 0.0408(12) 0.0334(11) 0.0331(11) -0.0068(8) -0.0019(9) -0.0113(9)
C28 0.0424(12) 0.0300(10) 0.0381(11) -0.0038(9) -0.0038(9) -0.0109(9)
C29 0.0452(13) 0.0379(12) 0.0373(12) 0.0029(9) -0.0039(10) -0.0161(10)
C30 0.0394(12) 0.0402(12) 0.0351(11) -0.0002(9) -0.0010(9) -0.0114(10)
C31 0.0449(12) 0.0278(10) 0.0329(11) -0.0019(8) -0.0035(9) -0.0067(9)
C32 0.0462(12) 0.0329(11) 0.0313(11) -0.0038(8) -0.0004(9) -0.0175(10)
C33 0.0583(14) 0.0404(12) 0.0327(11) -0.0013(9) -0.0008(10) -0.0153(11)
C34 0.0429(12) 0.0346(11) 0.0334(11) -0.0012(9) -0.0052(9) -0.0080(10)
C35 0.0470(12) 0.0345(11) 0.0336(11) -0.0077(9) -0.0002(9) -0.0104(10)
C36 0.084(2) 0.0751(19) 0.0457(15) -0.0030(13) -0.0167(14) -0.0400(17)
C37 0.0405(13) 0.0567(15) 0.0463(14) -0.0098(11) 0.0027(11) -0.0108(11)
C38 0.0488(15) 0.107(2) 0.0523(16) -0.0052(15) 0.0038(13) -0.0270(16)
C39 0.0543(14) 0.0321(12) 0.0526(14) -0.0034(10) -0.0100(11) -0.0069(11)
C40 0.083(2) 0.0333(13) 0.080(2) -0.0132(13) -0.0134(16) -0.0091(13)
C41 0.0556(15) 0.0471(14) 0.0706(18) 0.0088(12) -0.0089(13) -0.0252(13)
C42 0.089(2) 0.072(2) 0.110(3) 0.0060(18) -0.034(2) -0.0524(19)
C43 0.0427(14) 0.0590(16) 0.0651(17) 0.0010(13) 0.0006(12) -0.0110(12)
C44 0.0478(17) 0.104(3) 0.105(3) 0.024(2) -0.0143(17) -0.0023(18)
C45 0.0560(15) 0.0425(13) 0.0407(13) -0.0049(10) -0.0140(11) -0.0071(11)
C46 0.0672(17) 0.0443(14) 0.0387(13) 0.0026(11) -0.0026(12) -0.0084(12)
C47 0.0561(15) 0.0415(13) 0.0436(13) -0.0122(10) -0.0041(11) -0.0138(12)
C48 0.0586(15) 0.0398(13) 0.0342(12) -0.0033(10) -0.0042(11) -0.0086(11)

loop_
_atom_type_symbol
_atom_type_description
_atom_type_scat_dispersion_real
_atom_type_scat_dispersion_imag
_atom_type_scat_source
C C 0.0033 0.0016 'International Tables Vol C Tables 4.2.6.8 and 6.1.1.4'
H H 0.0000 0.0000 'International Tables Vol C Tables 4.2.6.8 and 6.1.1.4'
N N 0.0061 0.0033 'International Tables Vol C Tables 4.2.6.8 and 6.1.1.4'

loop_
_geom_angle_atom_site_label_1
_geom_angle_atom_site_label_2
_geom_angle_atom_site_label_3
_geom_angle
C2 C1 C9 111.5(2)
C2 C1 C12 128.0(2)
C9 C1 C12 120.4(2)
C1 C2 C3 115.0(2)
C1 C2 H2 122.5
C3 C2 H2 122.5
C2 C3 C13 110.07(18)
C2 C3 C8 101.22(17)
C13 C3 C8 112.81(18)
C2 C3 C4 111.36(17)
C13 C3 C4 112.23(17)
C8 C3 C4 108.65(16)
C5 C4 C15 116.31(17)
C5 C4 C3 107.58(16)
C15 C4 C3 115.77(17)
C5 C4 C10 101.71(15)
C15 C4 C10 104.01(16)
C3 C4 C10 110.42(15)
C6 C5 C17 122.4(2)
C6 C5 C4 114.60(18)
C17 C5 C4 123.04(19)
C5 C6 C19 126.6(2)
C5 C6 C7 114.76(18)
C19 C6 C7 118.61(19)
C6 C7 C8 109.06(17)
C6 C7 C11 109.28(16)
C8 C7 C11 107.78(16)
C6 C7 H7 110.2
C8 C7 H7 110.2
C11 C7 H7 110.2
C7 C8 C9 111.77(18)
C7 C8 C3 110.73(16)
C9 C8 C3 107.34(17)
C7 C8 H8 109.0
C9 C8 H8 109.0
C3 C8 H8 109.0
C1 C9 C8 104.83(18)
C1 C9 H9A 110.8
C8 C9 H9A 110.8
C1 C9 H9B 110.8
C8 C9 H9B 110.8
H9A C9 H9B 108.9
C21 C10 C22 105.10(16)
C21 C10 C11 110.74(16)
C22 C10 C11 109.53(16)
C21 C10 C4 114.91(17)
C22 C10 C4 106.46(16)
C11 C10 C4 109.82(15)
C24 C11 C23 104.55(17)
C24 C11 C7 112.04(17)
C23 C11 C7 109.88(16)
C24 C11 C10 111.66(16)
C23 C11 C10 111.99(16)
C7 C11 C10 106.80(15)
C1 C12 H12A 109.5
C1 C12 H12B 109.5
H12A C12 H12B 109.5
C1 C12 H12C 109.5
H12A C12 H12C 109.5
H12B C12 H12C 109.5
C14 C13 C3 114.8(2)
C14 C13 H13A 108.6
C3 C13 H13A 108.6
C14 C13 H13B 108.6
C3 C13 H13B 108.6
H13A C13 H13B 107.6
C13 C14 H14A 109.5
C13 C14 H14B 109.5
H14A C14 H14B 109.5
C13 C14 H14C 109.5
H14A C14 H14C 109.5
H14B C14 H14C 109.5
C16 C15 C4 120.3(2)
C16 C15 H15A 107.3
C4 C15 H15A 107.3
C16 C15 H15B 107.3
C4 C15 H15B 107.3
H15A C15 H15B 106.9
C15 C16 H16A 109.5
C15 C16 H16B 109.5
H16A C16 H16B 109.5
C15 C16 H16C 109.5
H16A C16 H16C 109.5
H16B C16 H16C 109.5
C5 C17 C18 113.6(2)
C5 C17 H17A 108.9
C18 C17 H17A 108.9
C5 C17 H17B 108.9
C18 C17 H17B 108.9
H17A C17 H17B 107.7
C17 C18 H18A 109.5
C17 C18 H18B 109.5
H18A C18 H18B 109.5
C17 C18 H18C 109.5
H18A C18 H18C 109.5
H18B C18 H18C 109.5
C20 C19 C6 113.8(2)
C20 C19 H19A 108.8
C6 C19 H19A 108.8
C20 C19 H19B 108.8
C6 C19 H19B 108.8
H19A C19 H19B 107.7
C19 C20 H20A 109.5
C19 C20 H20B 109.5
H20A C20 H20B 109.5
C19 C20 H20C 109.5
H20A C20 H20C 109.5
H20B C20 H20C 109.5
N1 C21 C10 176.7(2)
N2 C22 C10 178.0(2)
N3 C23 C11 177.3(2)
N4 C24 C11 177.0(2)
C26 C25 C36 127.5(2)
C26 C25 C33 111.1(2)
C36 C25 C33 121.4(2)
C25 C26 C27 114.7(2)
C25 C26 H26 122.7
C27 C26 H26 122.7
C26 C27 C37 111.21(18)
C26 C27 C32 101.29(17)
C37 C27 C32 111.65(18)
C26 C27 C28 110.05(17)
C37 C27 C28 113.01(17)
C32 C27 C28 108.99(16)
C29 C28 C39 116.52(18)
C29 C28 C27 107.65(16)
C39 C28 C27 114.77(18)
C29 C28 C34 101.52(17)
C39 C28 C34 104.28(16)
C27 C28 C34 111.23(16)
C30 C29 C41 123.2(2)
C30 C29 C28 114.40(19)
C41 C29 C28 122.4(2)
C29 C30 C31 114.99(19)
C29 C30 C43 126.7(2)
C31 C30 C43 118.2(2)
C30 C31 C32 111.67(17)
C30 C31 C35 106.68(16)
C32 C31 C35 108.50(17)
C30 C31 H31 110.0
C32 C31 H31 110.0
C35 C31 H31 110.0
C31 C32 C33 111.64(18)
C31 C32 C27 110.23(16)
C33 C32 C27 106.98(16)
C31 C32 H32 109.3
C33 C32 H32 109.3
C27 C32 H32 109.3
C25 C33 C32 104.80(18)
C25 C33 H33A 110.8
C32 C33 H33A 110.8
C25 C33 H33B 110.8
C32 C33 H33B 110.8
H33A C33 H33B 108.9
C46 C34 C45 105.37(19)
C46 C34 C35 109.38(18)
C45 C34 C35 110.58(18)
C46 C34 C28 106.73(18)
C45 C34 C28 114.70(18)
C35 C34 C28 109.82(16)
C47 C35 C48 106.22(18)
C47 C35 C31 110.95(17)
C48 C35 C31 108.79(18)
C47 C35 C34 112.09(19)
C48 C35 C34 111.96(17)
C31 C35 C34 106.84(16)
C25 C36 H36A 109.5
C25 C36 H36B 109.5
H36A C36 H36B 109.5
C25 C36 H36C 109.5
H36A C36 H36C 109.5
H36B C36 H36C 109.5
C38 C37 C27 114.0(2)
C38 C37 H37A 108.7
C27 C37 H37A 108.7
C38 C37 H37B 108.7
C27 C37 H37B 108.7
H37A C37 H37B 107.6
C37 C38 H38A 109.5
C37 C38 H38B 109.5
H38A C38 H38B 109.5
C37 C38 H38C 109.5
H38A C38 H38C 109.5
H38B C38 H38C 109.5
C40 C39 C28 119.7(2)
C40 C39 H39A 107.4
C28 C39 H39A 107.4
C40 C39 H39B 107.4
C28 C39 H39B 107.4
H39A C39 H39B 106.9
C39 C40 H40A 109.5
C39 C40 H40B 109.5
H40A C40 H40B 109.5
C39 C40 H40C 109.5
H40A C40 H40C 109.5
H40B C40 H40C 109.5
C29 C41 C42 113.4(2)
C29 C41 H41A 108.9
C42 C41 H41A 108.9
C29 C41 H41B 108.9
C42 C41 H41B 108.9
H41A C41 H41B 107.7
C41 C42 H42A 109.5
C41 C42 H42B 109.5
H42A C42 H42B 109.5
C41 C42 H42C 109.5
H42A C42 H42C 109.5
H42B C42 H42C 109.5
C44 C43 C30 115.7(2)
C44 C43 H43A 108.3
C30 C43 H43A 108.3
C44 C43 H43B 108.3
C30 C43 H43B 108.3
H43A C43 H43B 107.4
C43 C44 H44A 109.5
C43 C44 H44B 109.5
H44A C44 H44B 109.5
C43 C44 H44C 109.5
H44A C44 H44C 109.5
H44B C44 H44C 109.5
N5 C45 C34 177.0(3)
N6 C46 C34 179.5(3)
N7 C47 C35 177.3(3)
N8 C48 C35 176.9(3)

loop_
_geom_bond_atom_site_label_1
_geom_bond_atom_site_label_2
_geom_bond_distance
N1 C21 1.139(3)
N2 C22 1.141(3)
N3 C23 1.139(3)
N4 C24 1.141(3)
N5 C45 1.142(3)
N6 C46 1.137(3)
N7 C47 1.137(3)
N8 C48 1.141(3)
C1 C2 1.314(3)
C1 C9 1.490(3)
C1 C12 1.501(3)
C2 C3 1.516(3)
C2 H2 0.9300
C3 C13 1.552(3)
C3 C8 1.566(3)
C3 C4 1.588(3)
C4 C5 1.541(3)
C4 C15 1.549(3)
C4 C10 1.620(3)
C5 C6 1.340(3)
C5 C17 1.517(3)
C6 C19 1.511(3)
C6 C7 1.513(3)
C7 C8 1.531(3)
C7 C11 1.564(3)
C7 H7 0.9800
C8 C9 1.541(3)
C8 H8 0.9800
C9 H9A 0.9700
C9 H9B 0.9700
C10 C21 1.485(3)
C10 C22 1.486(3)
C10 C11 1.590(3)
C11 C24 1.483(3)
C11 C23 1.486(3)
C12 H12A 0.9600
C12 H12B 0.9600
C12 H12C 0.9600
C13 C14 1.524(3)
C13 H13A 0.9700
C13 H13B 0.9700
C14 H14A 0.9600
C14 H14B 0.9600
C14 H14C 0.9600
C15 C16 1.518(3)
C15 H15A 0.9700
C15 H15B 0.9700
C16 H16A 0.9600
C16 H16B 0.9600
C16 H16C 0.9600
C17 C18 1.530(4)
C17 H17A 0.9700
C17 H17B 0.9700
C18 H18A 0.9600
C18 H18B 0.9600
C18 H18C 0.9600
C19 C20 1.509(4)
C19 H19A 0.9700
C19 H19B 0.9700
C20 H20A 0.9600
C20 H20B 0.9600
C20 H20C 0.9600
C25 C26 1.322(3)
C25 C36 1.490(3)
C25 C33 1.493(3)
C26 C27 1.517(3)
C26 H26 0.9300
C27 C37 1.554(3)
C27 C32 1.563(3)
C27 C28 1.587(3)
C28 C29 1.540(3)
C28 C39 1.556(3)
C28 C34 1.620(3)
C29 C30 1.335(3)
C29 C41 1.517(3)
C30 C31 1.514(3)
C30 C43 1.517(3)
C31 C32 1.530(3)
C31 C35 1.567(3)
C31 H31 0.9800
C32 C33 1.539(3)
C32 H32 0.9800
C33 H33A 0.9700
C33 H33B 0.9700
C34 C46 1.483(3)
C34 C45 1.483(3)
C34 C35 1.602(3)
C35 C47 1.478(3)
C35 C48 1.481(3)
C36 H36A 0.9600
C36 H36B 0.9600
C36 H36C 0.9600
C37 C38 1.521(3)
C37 H37A 0.9700
C37 H37B 0.9700
C38 H38A 0.9600
C38 H38B 0.9600
C38 H38C 0.9600
C39 C40 1.525(3)
C39 H39A 0.9700
C39 H39B 0.9700
C40 H40A 0.9600
C40 H40B 0.9600
C40 H40C 0.9600
C41 C42 1.524(4)
C41 H41A 0.9700
C41 H41B 0.9700
C42 H42A 0.9600
C42 H42B 0.9600
C42 H42C 0.9600
C43 C44 1.499(4)
C43 H43A 0.9700
C43 H43B 0.9700
C44 H44A 0.9600
C44 H44B 0.9600
C44 H44C 0.9600

loop_
_geom_torsion_atom_site_label_1
_geom_torsion_atom_site_label_2
_geom_torsion_atom_site_label_3
_geom_torsion_atom_site_label_4
_geom_torsion
C9 C1 C2 C3 3.0(3)
C12 C1 C2 C3 -177.1(3)
C1 C2 C3 C13 117.0(2)
C1 C2 C3 C8 -2.6(3)
C1 C2 C3 C4 -117.9(2)
C2 C3 C4 C5 59.3(2)
C13 C3 C4 C5 -176.74(17)
C8 C3 C4 C5 -51.3(2)
C2 C3 C4 C15 -72.7(2)
C13 C3 C4 C15 51.3(2)
C8 C3 C4 C15 176.70(18)
C2 C3 C4 C10 169.53(17)
C13 C3 C4 C10 -66.6(2)
C8 C3 C4 C10 58.9(2)
C15 C4 C5 C6 -168.83(18)
C3 C4 C5 C6 59.5(2)
C10 C4 C5 C6 -56.6(2)
C15 C4 C5 C17 9.6(3)
C3 C4 C5 C17 -122.1(2)
C10 C4 C5 C17 121.9(2)
C17 C5 C6 C19 -1.9(3)
C4 C5 C6 C19 176.53(19)
C17 C5 C6 C7 176.41(19)
C4 C5 C6 C7 -5.1(3)
C5 C6 C7 C8 -54.5(2)
C19 C6 C7 C8 124.0(2)
C5 C6 C7 C11 63.1(2)
C19 C6 C7 C11 -118.4(2)
C6 C7 C8 C9 -62.8(2)
C11 C7 C8 C9 178.64(16)
C6 C7 C8 C3 56.8(2)
C11 C7 C8 C3 -61.7(2)
C2 C3 C8 C7 -121.08(18)
C13 C3 C8 C7 121.34(19)
C4 C3 C8 C7 -3.8(2)
C2 C3 C8 C9 1.2(2)
C13 C3 C8 C9 -116.40(19)
C4 C3 C8 C9 118.49(18)
C2 C1 C9 C8 -2.0(3)
C12 C1 C9 C8 178.1(2)
C7 C8 C9 C1 121.9(2)
C3 C8 C9 C1 0.3(2)
C5 C4 C10 C21 -168.97(16)
C15 C4 C10 C21 -47.8(2)
C3 C4 C10 C21 77.1(2)
C5 C4 C10 C22 -53.08(19)
C15 C4 C10 C22 68.1(2)
C3 C4 C10 C22 -167.05(16)
C5 C4 C10 C11 65.41(18)
C15 C4 C10 C11 -173.38(16)
C3 C4 C10 C11 -48.6(2)
C6 C7 C11 C24 75.4(2)
C8 C7 C11 C24 -166.21(16)
C6 C7 C11 C23 -168.85(17)
C8 C7 C11 C23 -50.5(2)
C6 C7 C11 C10 -47.2(2)
C8 C7 C11 C10 71.23(19)
C21 C10 C11 C24 95.0(2)
C22 C10 C11 C24 -20.4(2)
C4 C10 C11 C24 -137.01(17)
C21 C10 C11 C23 -21.8(2)
C22 C10 C11 C23 -137.31(18)
C4 C10 C11 C23 106.12(18)
C21 C10 C11 C7 -142.18(17)
C22 C10 C11 C7 102.36(18)
C4 C10 C11 C7 -14.2(2)
C2 C3 C13 C14 -52.4(3)
C8 C3 C13 C14 59.8(3)
C4 C3 C13 C14 -177.1(2)
C5 C4 C15 C16 -73.9(3)
C3 C4 C15 C16 53.9(3)
C10 C4 C15 C16 175.2(2)
C6 C5 C17 C18 -79.6(3)
C4 C5 C17 C18 102.0(3)
C5 C6 C19 C20 -108.7(3)
C7 C6 C19 C20 73.0(3)
C36 C25 C26 C27 179.2(2)
C33 C25 C26 C27 -0.5(3)
C25 C26 C27 C37 112.7(2)
C25 C26 C27 C32 -6.1(3)
C25 C26 C27 C28 -121.3(2)
C26 C27 C28 C29 54.2(2)
C37 C27 C28 C29 179.16(18)
C32 C27 C28 C29 -56.1(2)
C26 C27 C28 C39 -77.4(2)
C37 C27 C28 C39 47.6(2)
C32 C27 C28 C39 172.39(18)
C26 C27 C28 C34 164.56(17)
C37 C27 C28 C34 -70.4(2)
C32 C27 C28 C34 54.3(2)
C39 C28 C29 C30 -172.10(19)
C27 C28 C29 C30 57.3(2)
C34 C28 C29 C30 -59.6(2)
C39 C28 C29 C41 5.8(3)
C27 C28 C29 C41 -124.8(2)
C34 C28 C29 C41 118.3(2)
C41 C29 C30 C31 -179.6(2)
C28 C29 C30 C31 -1.8(3)
C41 C29 C30 C43 -3.7(4)
C28 C29 C30 C43 174.1(2)
C29 C30 C31 C32 -54.8(2)
C43 C30 C31 C32 128.9(2)
C29 C30 C31 C35 63.6(2)
C43 C30 C31 C35 -112.7(2)
C30 C31 C32 C33 -68.5(2)
C35 C31 C32 C33 174.16(16)
C30 C31 C32 C27 50.2(2)
C35 C31 C32 C27 -67.1(2)
C26 C27 C32 C31 -111.71(18)
C37 C27 C32 C31 129.84(19)
C28 C27 C32 C31 4.3(2)
C26 C27 C32 C33 9.9(2)
C37 C27 C32 C33 -108.6(2)
C28 C27 C32 C33 125.86(18)
C26 C25 C33 C32 7.0(3)
C36 C25 C33 C32 -172.7(2)
C31 C32 C33 C25 110.2(2)
C27 C32 C33 C25 -10.5(2)
C29 C28 C34 C46 -56.9(2)
C39 C28 C34 C46 64.6(2)
C27 C28 C34 C46 -171.15(18)
C29 C28 C34 C45 -173.15(18)
C39 C28 C34 C45 -51.7(2)
C27 C28 C34 C45 72.6(2)
C29 C28 C34 C35 61.6(2)
C39 C28 C34 C35 -176.92(18)
C27 C28 C34 C35 -52.7(2)
C30 C31 C35 C47 -175.80(18)
C32 C31 C35 C47 -55.4(2)
C30 C31 C35 C48 67.7(2)
C32 C31 C35 C48 -171.86(17)
C30 C31 C35 C34 -53.3(2)
C32 C31 C35 C34 67.1(2)
C46 C34 C35 C47 -128.3(2)
C45 C34 C35 C47 -12.7(2)
C28 C34 C35 C47 114.9(2)
C46 C34 C35 C48 -9.0(3)
C45 C34 C35 C48 106.6(2)
C28 C34 C35 C48 -125.83(19)
C46 C34 C35 C31 110.0(2)
C45 C34 C35 C31 -134.40(19)
C28 C34 C35 C31 -6.8(2)
C26 C27 C37 C38 -51.1(3)
C32 C27 C37 C38 61.2(3)
C28 C27 C37 C38 -175.5(2)
C29 C28 C39 C40 -73.9(3)
C27 C28 C39 C40 53.2(3)
C34 C28 C39 C40 175.1(2)
C30 C29 C41 C42 -77.4(3)
C28 C29 C41 C42 104.9(3)
C29 C30 C43 C44 123.0(3)
C31 C30 C43 C44 -61.2(3)
